data_2108643
loop_
_publ_author_name
'Singla, Labhini'
'Yadav, Hare Ram'
'Roy Choudhury, Angshuman'

_publ_section_title
;
 Evaluation of fluorine-mediated intermolecular interactions in
 tetrafluorinated tetrahydroisoquinoline derivatives: synthesis and
 computational studies
;
_journal_coeditor_code BM5125SUP1
_journal_issue 4
_journal_name_full 'Acta Crystallographica Section B'
_journal_page_first
;
;
_journal_paper_doi 10.1107/S2052520620006873
_journal_volume 76
_journal_year 2020
_chemical_formula_moiety 'C22 H17 F4 N O'
_chemical_formula_sum 'C22 H17 F4 N O'
_chemical_formula_weight 387.36
_space_group_IT_number 14
_space_group_name_Hall '-P 2ybc'
_space_group_name_H-M_alt 'P 1 21/c 1'
_symmetry_cell_setting monoclinic
_symmetry_space_group_name_Hall '-P 2ybc'
_symmetry_space_group_name_H-M 'P 1 21/c 1'
_atom_sites_solution_hydrogens difmap
_audit_creation_date 2020-03-09T09:19:26-00:00
_audit_creation_method 'WinGX routine CIF_UPDATE'
_cell_angle_alpha 90
_cell_angle_beta 140.922(8)
_cell_angle_gamma 90
_cell_formula_units_Z 4
_cell_length_a 11.322(2)
_cell_length_b 12.437(2)
_cell_length_c 20.012(3)
_cell_measurement_reflns_used 4216
_cell_measurement_temperature 100
_cell_measurement_theta_max 27.5
_cell_measurement_theta_min 3.2
_cell_volume 1776.4(6)
_computing_cell_refinement
;
        CrystalClear-SM Expert 2.0 r15 (Rigaku, 2011)
;
_computing_data_collection
;
        CrystalClear-SM Expert 2.0 r15 (Rigaku, 2011)
;
_computing_data_reduction
;
        CrystalClear-SM Expert 2.0 r15 (Rigaku, 2011)
;
_computing_molecular_graphics 'Olex2 (Dolomanov et al., 2009)'
_computing_publication_material 'Olex2 (Dolomanov et al., 2009)'
_computing_structure_refinement 'ShelXL (Sheldrick, 2015)'
_computing_structure_solution 'ShelXT (Sheldrick, 2015)'
_diffrn_ambient_temperature 100
_diffrn_detector_area_resol_mean 13.6612
_diffrn_measured_fraction_theta_full 0.998
_diffrn_measured_fraction_theta_max 0.996
_diffrn_measurement_device_type 'Rigaku Mercury375R (2x2 bin mode)'
_diffrn_measurement_method 'profile data from \w-scans'
_diffrn_radiation_type MoK\a
_diffrn_radiation_wavelength 0.71073
_diffrn_reflns_av_R_equivalents 0.048
_diffrn_reflns_Laue_measured_fraction_full 0.998
_diffrn_reflns_Laue_measured_fraction_max 0.996
_diffrn_reflns_limit_h_max 14
_diffrn_reflns_limit_h_min -14
_diffrn_reflns_limit_k_max 16
_diffrn_reflns_limit_k_min -16
_diffrn_reflns_limit_l_max 25
_diffrn_reflns_limit_l_min -25
_diffrn_reflns_number 17876
_diffrn_reflns_point_group_measured_fraction_full 0.998
_diffrn_reflns_point_group_measured_fraction_max 0.996
_diffrn_reflns_theta_full 26
_diffrn_reflns_theta_max 27.519
_diffrn_reflns_theta_min 3.23
_exptl_absorpt_coefficient_mu 0.117
_exptl_absorpt_correction_T_max 1
_exptl_absorpt_correction_T_min 0.853
_exptl_absorpt_correction_type multi-scan
_exptl_absorpt_process_details 'Blessing, 1995'
_exptl_crystal_colour 'clear light colourless'
_exptl_crystal_density_diffrn 1.448
_exptl_crystal_density_method 'not measured'
_exptl_crystal_description plate
_exptl_crystal_F_000 800
_exptl_crystal_size_max 0.41
_exptl_crystal_size_mid 0.35
_exptl_crystal_size_min 0.16
_refine_diff_density_max 0.443
_refine_diff_density_min -0.269
_refine_diff_density_rms 0.054
_refine_ls_extinction_method none
_refine_ls_goodness_of_fit_ref 1.076
_refine_ls_hydrogen_treatment refall
_refine_ls_matrix_type full
_refine_ls_number_parameters 321
_refine_ls_number_reflns 4065
_refine_ls_number_restraints 0
_refine_ls_restrained_S_all 1.076
_refine_ls_R_factor_all 0.0704
_refine_ls_R_factor_gt 0.0549
_refine_ls_shift/su_max 0
_refine_ls_shift/su_mean 0
_refine_ls_structure_factor_coef Fsqd
_refine_ls_weighting_details 'w=1/[\s^2^(Fo^2^)+(0.0555P)^2^+1.5046P] where P=(Fo^2^+2Fc^2^)/3'
_refine_ls_weighting_scheme calc
_refine_ls_wR_factor_ref 0.1459
_reflns_number_gt 3208
_reflns_number_total 4065
_reflns_threshold_expression 'I > 2\s(I)'
_cod_data_source_file bm5125sup1.cif
_cod_data_source_block 6-34
_cod_original_cell_volume 1776.3(5)
_cod_database_code 2108643

loop_
_space_group_symop_operation_xyz
'x, y, z'
'-x, y+1/2, -z+1/2'
'-x, -y, -z'
'x, -y-1/2, z-1/2'

loop_
_atom_site_label
_atom_site_fract_x
_atom_site_fract_y
_atom_site_fract_z
_atom_site_U_iso_or_equiv
_atom_site_adp_type
_atom_site_calc_flag
_atom_site_occupancy
_atom_site_disorder_assembly
_atom_site_disorder_group
_atom_site_type_symbol
H4 0.975(3) 0.424(2) 0.2979(19) 0.032(6) Uiso d 1 . . H
H6 0.740(4) 0.695(2) 0.275(2) 0.039(7) Uiso d 1 . . H
H7 0.686(4) 0.606(2) 0.351(2) 0.040(7) Uiso d 1 . . H
H1 0.833(3) 0.4235(19) 0.4836(19) 0.029(6) Uiso d 1 . . H
H2A 0.674(4) 0.220(2) 0.288(2) 0.033(6) Uiso d 1 . . H
H2B 0.843(4) 0.150(2) 0.393(2) 0.050(8) Uiso d 1 . . H
H3A 1.064(3) 0.2823(18) 0.4567(19) 0.024(6) Uiso d 1 . . H
H3B 0.941(4) 0.251(2) 0.342(2) 0.044(7) Uiso d 1 . . H
H12 0.694(3) 0.071(2) 0.393(2) 0.034(6) Uiso d 1 . . H
H14 0.661(3) 0.047(2) 0.5826(19) 0.033(6) Uiso d 1 . . H
H16 0.775(3) 0.335(2) 0.5488(18) 0.028(6) Uiso d 1 . . H
H19 0.101(4) 0.394(2) 0.107(2) 0.048(8) Uiso d 1 . . H
H20 0.047(4) 0.503(2) 0.181(2) 0.049(8) Uiso d 1 . . H
H21 0.321(4) 0.560(2) 0.363(2) 0.049(8) Uiso d 1 . . H
H10A 0.829(3) 0.7291(19) 0.1424(19) 0.028(6) Uiso d 1 . . H
H10B 0.869(3) 0.775(2) 0.234(2) 0.030(6) Uiso d 1 . . H
H10C 0.680(4) 0.713(2) 0.134(2) 0.036(7) Uiso d 1 . . H
C9 0.8801(3) 0.40316(16) 0.35165(15) 0.0250(4) Uani d 1 . . C
C4 0.9139(3) 0.45927(17) 0.30745(16) 0.0263(4) Uani d 1 . . C
C5 0.8597(3) 0.56628(16) 0.27693(15) 0.0248(4) Uani d 1 . . C
C6 0.7781(3) 0.61918(17) 0.29495(16) 0.0265(4) Uani d 1 . . C
C7 0.7441(3) 0.56275(17) 0.33879(16) 0.0260(4) Uani d 1 . . C
C8 0.7903(3) 0.45383(16) 0.36537(15) 0.0229(4) Uani d 1 . . C
C1 0.7446(3) 0.39585(16) 0.41058(16) 0.0240(4) Uani d 1 . . C
C2 0.7947(3) 0.22644(17) 0.36379(19) 0.0316(5) Uani d 1 . . C
C3 0.9356(3) 0.28674(17) 0.38295(19) 0.0312(5) Uani d 1 . . C
C11 0.7392(3) 0.21668(16) 0.46096(15) 0.0245(4) Uani d 1 . . C
C12 0.6989(3) 0.10574(17) 0.43809(17) 0.0287(4) Uani d 1 . . C
C13 0.6734(3) 0.04642(17) 0.48454(17) 0.0310(5) Uani d 1 . . C
C14 0.6809(3) 0.08791(18) 0.55119(17) 0.0309(5) Uani d 1 . . C
C15 0.7166(3) 0.19717(18) 0.57030(16) 0.0280(4) Uani d 1 . . C
C16 0.7456(3) 0.26239(17) 0.52814(16) 0.0253(4) Uani d 1 . . C
C17 0.5451(3) 0.42530(16) 0.34577(16) 0.0257(4) Uani d 1 . . C
C18 0.3854(3) 0.39344(18) 0.24041(17) 0.0306(5) Uani d 1 . . C
C19 0.2052(3) 0.4214(2) 0.17995(19) 0.0381(6) Uani d 1 . . C
C20 0.1789(3) 0.4834(2) 0.2248(2) 0.0403(6) Uani d 1 . . C
C21 0.3300(4) 0.5174(2) 0.3282(2) 0.0375(5) Uani d 1 . . C
C22 0.5082(3) 0.48812(17) 0.38510(18) 0.0305(5) Uani d 1 . . C
C10 0.8094(3) 0.71540(18) 0.18142(19) 0.0325(5) Uani d 1 . . C
N1 0.7737(3) 0.27871(13) 0.41969(14) 0.0263(4) Uani d 1 . . N
O1 0.8924(2) 0.61214(12) 0.22969(12) 0.0301(3) Uani d 1 . . O
F1 0.6379(2) -0.06031(11) 0.46189(12) 0.0456(4) Uani d 1 . . F
F2 0.72560(19) 0.24338(10) 0.63547(10) 0.0354(3) Uani d 1 . . F
F3 0.40932(18) 0.33238(12) 0.19587(10) 0.0396(3) Uani d 1 . . F
F4 0.65611(19) 0.52408(11) 0.48627(11) 0.0399(3) Uani d 1 . . F

loop_
_atom_site_aniso_label
_atom_site_aniso_U_11
_atom_site_aniso_U_22
_atom_site_aniso_U_33
_atom_site_aniso_U_12
_atom_site_aniso_U_13
_atom_site_aniso_U_23
C9 0.0280(10) 0.0223(10) 0.0235(9) -0.0022(8) 0.0198(9) -0.0023(8)
C4 0.0306(11) 0.0244(10) 0.0278(10) -0.0006(8) 0.0237(10) -0.0028(8)
C5 0.0258(10) 0.0241(10) 0.0235(9) -0.0050(8) 0.0188(9) -0.0024(8)
C6 0.0258(10) 0.0219(10) 0.0286(10) -0.0007(8) 0.0204(9) 0.0005(8)
C7 0.0240(10) 0.0243(10) 0.0278(10) 0.0013(8) 0.0196(9) 0.0006(8)
C8 0.0229(9) 0.0212(9) 0.0207(9) -0.0021(7) 0.0159(8) -0.0012(7)
C1 0.0268(10) 0.0188(9) 0.0254(10) 0.0007(7) 0.0201(9) 0.0002(8)
C2 0.0453(13) 0.0206(10) 0.0359(12) 0.0003(9) 0.0333(12) -0.0010(9)
C3 0.0441(13) 0.0243(11) 0.0371(12) 0.0059(9) 0.0346(12) 0.0030(9)
C11 0.0218(9) 0.0230(10) 0.0219(9) 0.0019(7) 0.0152(9) 0.0034(7)
C12 0.0283(10) 0.0254(10) 0.0234(10) -0.0018(8) 0.0177(9) -0.0007(8)
C13 0.0301(11) 0.0209(10) 0.0296(11) -0.0026(8) 0.0200(10) 0.0015(8)
C14 0.0289(11) 0.0292(11) 0.0277(11) -0.0018(8) 0.0203(10) 0.0044(8)
C15 0.0233(10) 0.0310(11) 0.0229(10) 0.0000(8) 0.0162(9) 0.0019(8)
C16 0.0239(10) 0.0223(10) 0.0244(10) -0.0001(8) 0.0174(9) 0.0011(8)
C17 0.0247(10) 0.0231(10) 0.0268(10) -0.0011(8) 0.0193(9) 0.0041(8)
C18 0.0316(11) 0.0312(11) 0.0293(11) -0.0040(9) 0.0237(10) 0.0034(9)
C19 0.0253(11) 0.0407(13) 0.0318(12) -0.0056(9) 0.0179(10) 0.0070(10)
C20 0.0313(12) 0.0392(13) 0.0488(15) 0.0054(10) 0.0307(12) 0.0174(11)
C21 0.0421(13) 0.0303(12) 0.0524(15) 0.0071(10) 0.0398(13) 0.0109(10)
C22 0.0337(11) 0.0266(11) 0.0343(11) 0.0030(9) 0.0272(10) 0.0055(9)
C10 0.0336(12) 0.0296(12) 0.0323(11) -0.0011(9) 0.0251(11) 0.0045(9)
N1 0.0359(10) 0.0174(8) 0.0312(9) 0.0012(7) 0.0275(9) 0.0013(7)
O1 0.0388(8) 0.0250(7) 0.0349(8) -0.0027(6) 0.0307(8) -0.0010(6)
F1 0.0639(10) 0.0254(7) 0.0484(9) -0.0129(6) 0.0438(8) -0.0060(6)
F2 0.0464(8) 0.0332(7) 0.0387(7) -0.0002(6) 0.0361(7) 0.0028(5)
F3 0.0353(7) 0.0489(8) 0.0284(7) -0.0103(6) 0.0232(6) -0.0070(6)
F4 0.0386(8) 0.0391(8) 0.0399(8) 0.0041(6) 0.0299(7) -0.0059(6)

loop_
_atom_type_symbol
_atom_type_description
_atom_type_scat_dispersion_real
_atom_type_scat_dispersion_imag
_atom_type_scat_source
C C 0.0033 0.0016 'International Tables Vol C Tables 4.2.6.8 and 6.1.1.4'
H H 0 0 'International Tables Vol C Tables 4.2.6.8 and 6.1.1.4'
F F 0.0171 0.0103 'International Tables Vol C Tables 4.2.6.8 and 6.1.1.4'
N N 0.0061 0.0033 'International Tables Vol C Tables 4.2.6.8 and 6.1.1.4'
O O 0.0106 0.006 'International Tables Vol C Tables 4.2.6.8 and 6.1.1.4'

loop_
_geom_angle_atom_site_label_1
_geom_angle_atom_site_label_2
_geom_angle_atom_site_label_3
_geom_angle
_geom_angle_site_symmetry_1
_geom_angle_site_symmetry_3
_geom_angle_publ_flag
C4 C9 C8 120.04(19) . . ?
C4 C9 C3 120.92(19) . . ?
C8 C9 C3 119.02(18) . . ?
C9 C4 H4 119.6(15) . . ?
C5 C4 H4 119.5(15) . . ?
C5 C4 C9 120.87(19) . . ?
C6 C5 C4 119.57(19) . . ?
O1 C5 C4 115.81(18) . . ?
O1 C5 C6 124.63(18) . . ?
C5 C6 H6 121.3(15) . . ?
C5 C6 C7 119.32(19) . . ?
C7 C6 H6 119.4(15) . . ?
C6 C7 H7 115.7(15) . . ?
C6 C7 C8 121.55(19) . . ?
C8 C7 H7 122.7(15) . . ?
C9 C8 C7 118.53(18) . . ?
C9 C8 C1 122.55(17) . . ?
C7 C8 C1 118.91(17) . . ?
C8 C1 H1 107.0(14) . . ?
C8 C1 C17 109.79(16) . . ?
C17 C1 H1 107.4(14) . . ?
N1 C1 H1 106.7(14) . . ?
N1 C1 C8 113.21(16) . . ?
N1 C1 C17 112.35(16) . . ?
H2A C2 H2B 106(2) . . ?
C3 C2 H2A 111.6(14) . . ?
C3 C2 H2B 108.6(16) . . ?
N1 C2 H2A 111.1(14) . . ?
N1 C2 H2B 108.4(16) . . ?
N1 C2 C3 110.49(18) . . ?
H3A C3 H3B 105(2) . . ?
C9 C3 H3A 109.4(14) . . ?
C9 C3 H3B 111.2(16) . . ?
C9 C3 C2 110.63(19) . . ?
C2 C3 H3A 113.0(13) . . ?
C2 C3 H3B 107.6(16) . . ?
C16 C11 C12 117.90(19) . . ?
N1 C11 C12 121.23(19) . . ?
N1 C11 C16 120.87(18) . . ?
C11 C12 H12 120.5(15) . . ?
C13 C12 H12 120.3(15) . . ?
C13 C12 C11 119.1(2) . . ?
C14 C13 C12 124.5(2) . . ?
F1 C13 C12 117.3(2) . . ?
F1 C13 C14 118.14(19) . . ?
C13 C14 H14 124.6(15) . . ?
C13 C14 C15 115.0(2) . . ?
C15 C14 H14 120.4(15) . . ?
C16 C15 C14 124.4(2) . . ?
F2 C15 C14 118.03(19) . . ?
F2 C15 C16 117.59(19) . . ?
C11 C16 H16 123.0(14) . . ?
C15 C16 H16 117.9(14) . . ?
C15 C16 C11 119.04(19) . . ?
C18 C17 C1 122.53(19) . . ?
C22 C17 C1 123.26(19) . . ?
C22 C17 C18 114.18(19) . . ?
C19 C18 C17 123.4(2) . . ?
F3 C18 C17 117.91(19) . . ?
F3 C18 C19 118.7(2) . . ?
C18 C19 H19 117.8(16) . . ?
C20 C19 H19 123.0(16) . . ?
C20 C19 C18 119.2(2) . . ?
C19 C20 H20 119.7(16) . . ?
C21 C20 H20 119.9(16) . . ?
C21 C20 C19 120.4(2) . . ?
C20 C21 H21 124.2(18) . . ?
C20 C21 C22 118.2(2) . . ?
C22 C21 H21 117.6(18) . . ?
C17 C22 C21 124.7(2) . . ?
F4 C22 C17 117.85(19) . . ?
F4 C22 C21 117.5(2) . . ?
H10A C10 H10B 108.3(19) . . ?
H10A C10 H10C 110(2) . . ?
H10B C10 H10C 110(2) . . ?
O1 C10 H10A 104.8(14) . . ?
O1 C10 H10B 113.6(14) . . ?
O1 C10 H10C 110.3(16) . . ?
C2 N1 C1 119.84(16) . . ?
C11 N1 C1 118.93(17) . . ?
C11 N1 C2 119.68(16) . . ?
C5 O1 C10 116.63(17) . . ?

loop_
_geom_bond_atom_site_label_1
_geom_bond_atom_site_label_2
_geom_bond_site_symmetry_2
_geom_bond_distance
_geom_bond_publ_flag
C9 C4 . 1.393(3) ?
C9 C8 . 1.393(3) ?
C9 C3 . 1.507(3) ?
C4 H4 . 0.95(2) ?
C4 C5 . 1.392(3) ?
C5 C6 . 1.391(3) ?
C5 O1 . 1.378(2) ?
C6 H6 . 0.99(3) ?
C6 C7 . 1.391(3) ?
C7 H7 . 1.01(3) ?
C7 C8 . 1.400(3) ?
C8 C1 . 1.528(3) ?
C1 H1 . 0.99(2) ?
C1 C17 . 1.539(3) ?
C1 N1 . 1.473(2) ?
C2 H2A . 0.98(3) ?
C2 H2B . 1.03(3) ?
C2 C3 . 1.518(3) ?
C2 N1 . 1.465(3) ?
C3 H3A . 0.98(2) ?
C3 H3B . 0.98(3) ?
C11 C12 . 1.413(3) ?
C11 C16 . 1.408(3) ?
C11 N1 . 1.389(3) ?
C12 H12 . 0.96(3) ?
C12 C13 . 1.381(3) ?
C13 C14 . 1.370(3) ?
C13 F1 . 1.359(2) ?
C14 H14 . 0.96(3) ?
C14 C15 . 1.384(3) ?
C15 C16 . 1.382(3) ?
C15 F2 . 1.355(2) ?
C16 H16 . 0.94(2) ?
C17 C18 . 1.397(3) ?
C17 C22 . 1.384(3) ?
C18 C19 . 1.384(3) ?
C18 F3 . 1.349(3) ?
C19 H19 . 0.99(3) ?
C19 C20 . 1.380(4) ?
C20 H20 . 1.02(3) ?
C20 C21 . 1.374(4) ?
C21 H21 . 0.95(3) ?
C21 C22 . 1.390(3) ?
C22 F4 . 1.356(3) ?
C10 H10A . 0.98(2) ?
C10 H10B . 1.00(2) ?
C10 H10C . 0.94(3) ?
C10 O1 . 1.434(3) ?

loop_
_geom_torsion_atom_site_label_1
_geom_torsion_atom_site_label_2
_geom_torsion_atom_site_label_3
_geom_torsion_atom_site_label_4
_geom_torsion
_geom_torsion_site_symmetry_1
_geom_torsion_site_symmetry_2
_geom_torsion_site_symmetry_3
_geom_torsion_site_symmetry_4
_geom_torsion_publ_flag
C9 C4 C5 C6 2.8(3) . . . . ?
C9 C4 C5 O1 -177.11(18) . . . . ?
C9 C8 C1 C17 -136.73(19) . . . . ?
C9 C8 C1 N1 -10.3(3) . . . . ?
C4 C9 C8 C7 -3.1(3) . . . . ?
C4 C9 C8 C1 178.31(18) . . . . ?
C4 C9 C3 C2 -145.1(2) . . . . ?
C4 C5 C6 C7 -2.9(3) . . . . ?
C4 C5 O1 C10 169.60(18) . . . . ?
C5 C6 C7 C8 0.1(3) . . . . ?
C6 C5 O1 C10 -10.3(3) . . . . ?
C6 C7 C8 C9 3.0(3) . . . . ?
C6 C7 C8 C1 -178.43(18) . . . . ?
C7 C8 C1 C17 44.7(2) . . . . ?
C7 C8 C1 N1 171.18(17) . . . . ?
C8 C9 C4 C5 0.3(3) . . . . ?
C8 C9 C3 C2 33.5(3) . . . . ?
C8 C1 C17 C18 67.4(2) . . . . ?
C8 C1 C17 C22 -110.5(2) . . . . ?
C8 C1 N1 C2 -15.0(3) . . . . ?
C8 C1 N1 C11 179.24(17) . . . . ?
C1 C17 C18 C19 -178.27(19) . . . . ?
C1 C17 C18 F3 1.6(3) . . . . ?
C1 C17 C22 C21 179.1(2) . . . . ?
C1 C17 C22 F4 -0.8(3) . . . . ?
C3 C9 C4 C5 178.9(2) . . . . ?
C3 C9 C8 C7 178.25(19) . . . . ?
C3 C9 C8 C1 -0.3(3) . . . . ?
C3 C2 N1 C1 48.2(3) . . . . ?
C3 C2 N1 C11 -146.16(19) . . . . ?
C11 C12 C13 C14 1.3(3) . . . . ?
C11 C12 C13 F1 -178.97(19) . . . . ?
C12 C11 C16 C15 1.3(3) . . . . ?
C12 C11 N1 C1 157.14(19) . . . . ?
C12 C11 N1 C2 -8.6(3) . . . . ?
C12 C13 C14 C15 0.1(3) . . . . ?
C13 C14 C15 C16 -0.7(3) . . . . ?
C13 C14 C15 F2 179.92(18) . . . . ?
C14 C15 C16 C11 0.0(3) . . . . ?
C16 C11 C12 C13 -1.9(3) . . . . ?
C16 C11 N1 C1 -23.7(3) . . . . ?
C16 C11 N1 C2 170.58(19) . . . . ?
C17 C1 N1 C2 110.1(2) . . . . ?
C17 C1 N1 C11 -55.7(2) . . . . ?
C17 C18 C19 C20 -0.4(3) . . . . ?
C18 C17 C22 C21 1.0(3) . . . . ?
C18 C17 C22 F4 -178.79(18) . . . . ?
C18 C19 C20 C21 0.3(3) . . . . ?
C19 C20 C21 C22 0.4(3) . . . . ?
C20 C21 C22 C17 -1.2(3) . . . . ?
C20 C21 C22 F4 178.67(19) . . . . ?
C22 C17 C18 C19 -0.2(3) . . . . ?
C22 C17 C18 F3 179.68(18) . . . . ?
N1 C1 C17 C18 -59.6(2) . . . . ?
N1 C1 C17 C22 122.6(2) . . . . ?
N1 C2 C3 C9 -55.7(2) . . . . ?
N1 C11 C12 C13 177.27(19) . . . . ?
N1 C11 C16 C15 -177.87(18) . . . . ?
O1 C5 C6 C7 176.93(18) . . . . ?
F1 C13 C14 C15 -179.68(19) . . . . ?
F2 C15 C16 C11 179.35(18) . . . . ?
F3 C18 C19 C20 179.66(19) . . . . ?

_cod_database_fobs_code 2108643
